data_7701942
loop_
_publ_author_name
'Mandal, Rajorshi'
'Garai, Abhijit'
'Biradha, Kumar'

_publ_section_title
;
 Solid or Gel? Which one Works Better for [2+2] Photochemical
 Polymerization in Pyridine Appended Flexible Phenylene 1,4-bis-olefins by
 Ag&#x2026;Ag Interactions
;
_journal_name_full 'Dalton Transactions'
_journal_paper_doi 10.1039/C9DT04304G
_journal_year 2019
_chemical_formula_sum 'C72 H72 Ag3 N15 O18'
_chemical_formula_weight 1759.05
_space_group_crystal_system triclinic
_space_group_IT_number 2
_space_group_name_Hall '-P 1'
_space_group_name_H-M_alt 'P -1'
_atom_sites_solution_hydrogens geom
_audit_creation_method SHELXL-2018/3
_audit_update_record
;
2019-10-04 deposited with the CCDC.	2019-11-14 downloaded from the CCDC.
;
_cell_angle_alpha 96.200(2)
_cell_angle_beta 98.497(2)
_cell_angle_gamma 97.394(2)
_cell_formula_units_Z 2
_cell_length_a 12.0899(8)
_cell_length_b 13.7717(9)
_cell_length_c 23.2339(15)
_cell_measurement_reflns_used 14786
_cell_measurement_temperature 293(2)
_cell_measurement_theta_max 26.273
_cell_measurement_theta_min 0.894
_cell_volume 3762.2(4)
_computing_structure_refinement 'SHELXL-2018/3 (Sheldrick, 2018)'
_computing_structure_solution 'SHELXT 2014/5 (Sheldrick, 2014)'
_diffrn_ambient_temperature 293(2)
_diffrn_measured_fraction_theta_full 0.990
_diffrn_measured_fraction_theta_max 0.971
_diffrn_measurement_device_type 'Bruker Apex-2 CCD'
_diffrn_measurement_method hemisphere
_diffrn_radiation_type MoK\a
_diffrn_radiation_wavelength 0.71073
_diffrn_reflns_av_R_equivalents 0.0674
_diffrn_reflns_av_unetI/netI 0.0813
_diffrn_reflns_Laue_measured_fraction_full 0.990
_diffrn_reflns_Laue_measured_fraction_max 0.971
_diffrn_reflns_limit_h_max 14
_diffrn_reflns_limit_h_min -15
_diffrn_reflns_limit_k_max 17
_diffrn_reflns_limit_k_min -17
_diffrn_reflns_limit_l_max 28
_diffrn_reflns_limit_l_min -24
_diffrn_reflns_number 48006
_diffrn_reflns_point_group_measured_fraction_full 0.990
_diffrn_reflns_point_group_measured_fraction_max 0.971
_diffrn_reflns_theta_full 25.242
_diffrn_reflns_theta_max 26.273
_diffrn_reflns_theta_min 0.894
_exptl_absorpt_coefficient_mu 0.852
_exptl_absorpt_correction_T_max 0.830
_exptl_absorpt_correction_T_min 0.795
_exptl_absorpt_correction_type empirical
_exptl_absorpt_process_details sadabs
_exptl_crystal_colour White
_exptl_crystal_density_diffrn 1.553
_exptl_crystal_description Needle
_exptl_crystal_F_000 1788
_exptl_crystal_size_max 0.27
_exptl_crystal_size_mid 0.25
_exptl_crystal_size_min 0.22
_refine_diff_density_max 2.273
_refine_diff_density_min -1.128
_refine_diff_density_rms 0.136
_refine_ls_extinction_method none
_refine_ls_goodness_of_fit_ref 0.823
_refine_ls_hydrogen_treatment constr
_refine_ls_matrix_type full
_refine_ls_number_parameters 925
_refine_ls_number_reflns 14786
_refine_ls_number_restraints 0
_refine_ls_restrained_S_all 0.823
_refine_ls_R_factor_all 0.1009
_refine_ls_R_factor_gt 0.0580
_refine_ls_shift/su_max 0.011
_refine_ls_shift/su_mean 0.000
_refine_ls_structure_factor_coef Fsqd
_refine_ls_weighting_details 'w=1/[\s^2^(Fo^2^)+(0.1708P)^2^+1.5775P] where P=(Fo^2^+2Fc^2^)/3'
_refine_ls_weighting_scheme calc
_refine_ls_wR_factor_gt 0.1768
_refine_ls_wR_factor_ref 0.2215
_reflns_Friedel_coverage 0.000
_reflns_number_gt 8895
_reflns_number_total 14786
_reflns_threshold_expression 'I > 2\s(I)'
_cod_data_source_file c9dt04304g2.cif
_cod_data_source_block CP-2
_cod_database_code 7701942
_shelx_shelxl_version_number 2018/3
_shelx_space_group_comment
;
The symmetry employed for this shelxl refinement is uniquely defined
by the following loop, which should always be used as a source of
symmetry information in preference to the above space-group names.
They are only intended as comments.
;

loop_
_space_group_symop_operation_xyz
'x, y, z'
'-x, -y, -z'

loop_
_atom_site_label
_atom_site_type_symbol
_atom_site_fract_x
_atom_site_fract_y
_atom_site_fract_z
_atom_site_U_iso_or_equiv
_atom_site_adp_type
_atom_site_occupancy
_atom_site_site_symmetry_order
_atom_site_calc_flag
_atom_site_refinement_flags_posn
_atom_site_refinement_flags_adp
_atom_site_refinement_flags_occupancy
Ag1 Ag 1.43893(4) 0.87358(4) 1.99765(2) 0.04430(17) Uani 1 1 d . . .
Ag2 Ag 1.12024(4) 1.06006(4) 0.99995(2) 0.04737(17) Uani 1 1 d . . .
Ag3 Ag 1.64007(6) 0.54540(4) 3.00788(2) 0.0637(2) Uani 1 1 d . . .
O27A O 1.1416(3) 0.7700(3) 1.67096(17) 0.0371(9) Uani 1 1 d . . .
O27C O 2.1061(3) 0.0710(3) 3.65598(16) 0.0309(8) Uani 1 1 d . . .
O17C O 1.7468(3) 0.5924(3) 3.35250(17) 0.0362(9) Uani 1 1 d . . .
O17B O 1.4891(3) 0.9382(3) 2.33944(17) 0.0382(10) Uani 1 1 d . . .
N1B N 1.6592(4) 0.9386(3) 2.31022(17) 0.0250(9) Uani 1 1 d . . .
H1B H 1.719291 0.911118 2.311238 0.030 Uiso 1 1 calc R U .
N2C N 1.9392(4) 0.0238(3) 3.68501(18) 0.0255(9) Uani 1 1 d . . .
H2C H 1.870702 0.034589 3.684977 0.031 Uiso 1 1 calc R U .
N1C N 1.9056(4) 0.6071(3) 3.31229(19) 0.0328(11) Uani 1 1 d . . .
H1C H 1.968512 0.585531 3.309494 0.039 Uiso 1 1 calc R U .
O17A O 1.4564(4) 1.2157(3) 1.3163(2) 0.0520(12) Uani 1 1 d . . .
N2B N 1.4834(4) 0.3981(3) 2.69473(19) 0.0322(11) Uani 1 1 d . . .
H2B H 1.415287 0.409253 2.684623 0.039 Uiso 1 1 calc R U .
O27B O 1.6650(4) 0.4253(3) 2.6820(2) 0.0481(11) Uani 1 1 d . . .
N11B N 1.5073(4) 0.9203(4) 2.08960(19) 0.0339(11) Uani 1 1 d . . .
O200 O 1.6524(4) 0.8588(4) 2.98337(19) 0.0492(11) Uani 1 1 d . . .
O201 O 1.5670(4) 0.7095(3) 2.9876(2) 0.0587(13) Uani 1 1 d . . .
N2A N 1.3116(4) 0.7176(3) 1.6818(2) 0.0369(12) Uani 1 1 d . . .
H2A H 1.375793 0.718273 1.670003 0.044 Uiso 1 1 calc R U .
N11C N 1.6974(5) 0.5837(4) 3.1012(2) 0.0456(13) Uani 1 1 d . . .
N1A N 1.2863(4) 1.2651(4) 1.3059(2) 0.0440(13) Uani 1 1 d . . .
H1A H 1.224428 1.266650 1.319878 0.053 Uiso 1 1 calc R U .
N10K N 2.0758(4) 0.0206(4) 3.9043(2) 0.0373(12) Uani 1 1 d . . .
N11A N 1.1660(4) 1.1374(4) 1.0905(2) 0.0409(12) Uani 1 1 d . . .
N21A N 1.3853(4) 0.8147(4) 1.9052(2) 0.0400(12) Uani 1 1 d . . .
C18B C 1.6141(4) 0.8385(4) 2.3839(2) 0.0254(11) Uani 1 1 d . . .
H18B H 1.686628 0.821555 2.387935 0.031 Uiso 1 1 calc R U .
C17B C 1.5820(4) 0.9086(4) 2.3432(2) 0.0254(11) Uani 1 1 d . . .
C29A C 1.2080(4) 0.8806(3) 1.5825(2) 0.0224(10) Uani 1 1 d . . .
H29A H 1.139242 0.885315 1.595227 0.027 Uiso 1 1 calc R U .
C27A C 1.2351(5) 0.7683(4) 1.6561(2) 0.0285(12) Uani 1 1 d . . .
C28A C 1.2727(4) 0.8215(4) 1.6084(2) 0.0241(11) Uani 1 1 d . . .
H28A H 1.341641 0.813449 1.596712 0.029 Uiso 1 1 calc R U .
C11B C 1.5957(4) 0.9785(4) 2.2097(2) 0.0263(11) Uani 1 1 d . . .
C34B C 1.5858(5) 0.6064(4) 2.5476(2) 0.0314(12) Uani 1 1 d . . .
C28B C 1.5297(5) 0.5012(4) 2.6234(2) 0.0305(12) Uani 1 1 d . . .
H28B H 1.454435 0.510635 2.615662 0.037 Uiso 1 1 calc R U .
C28C C 1.9485(4) 0.1494(4) 3.6219(2) 0.0262(11) Uani 1 1 d . . .
H28C H 1.875279 0.158980 3.626179 0.031 Uiso 1 1 calc R U .
C31B C 1.5582(4) 0.7308(4) 2.4585(2) 0.0266(11) Uani 1 1 d . . .
C16B C 1.6443(4) 1.0166(4) 2.2725(2) 0.0256(11) Uani 1 1 d . . .
H16A H 1.717038 1.056532 2.273794 0.031 Uiso 1 1 calc R U .
H16B H 1.594794 1.059136 2.288119 0.031 Uiso 1 1 calc R U .
C34C C 1.9593(4) 0.2687(4) 3.5474(2) 0.0293(12) Uani 1 1 d . . .
C27C C 2.0051(4) 0.0792(4) 3.6558(2) 0.0263(11) Uani 1 1 d . . .
C36C C 1.9811(5) 0.3558(4) 3.4632(3) 0.0319(12) Uani 1 1 d . . .
H36C H 2.020279 0.369029 3.432676 0.038 Uiso 1 1 calc R U .
C36B C 1.6586(5) 0.6928(4) 2.4718(2) 0.0293(12) Uani 1 1 d . . .
H36B H 1.717107 0.708026 2.450877 0.035 Uiso 1 1 calc R U .
C33B C 1.4841(5) 0.6438(4) 2.5337(2) 0.0328(13) Uani 1 1 d . . .
H33B H 1.424863 0.627758 2.553956 0.039 Uiso 1 1 calc R U .
C21C C 2.0136(4) -0.0241(4) 3.7823(2) 0.0282(12) Uani 1 1 d . . .
C19C C 1.8425(5) 0.4668(4) 3.4293(2) 0.0275(11) Uani 1 1 d . . .
H19C H 1.773663 0.487234 3.434080 0.033 Uiso 1 1 calc R U .
C19B C 1.5401(5) 0.7994(4) 2.4149(2) 0.0289(12) Uani 1 1 d . . .
H19B H 1.468191 0.817413 2.408195 0.035 Uiso 1 1 calc R U .
N21B N 1.5959(5) 0.4768(4) 2.9179(2) 0.0552(16) Uani 1 1 d . . .
O202 O 1.7512(4) 0.7504(5) 3.0171(2) 0.0749(17) Uani 1 1 d . . .
C31C C 1.8859(4) 0.4001(4) 3.4701(2) 0.0301(12) Uani 1 1 d . . .
C17C C 1.8404(5) 0.5689(4) 3.3494(2) 0.0272(11) Uani 1 1 d . . .
C32B C 1.4711(5) 0.7040(4) 2.4903(2) 0.0315(12) Uani 1 1 d . . .
H32B H 1.402655 0.727625 2.481800 0.038 Uiso 1 1 calc R U .
C27B C 1.5664(5) 0.4393(4) 2.6689(2) 0.0330(13) Uani 1 1 d . . .
C32C C 1.8295(5) 0.3787(4) 3.5165(2) 0.0310(12) Uani 1 1 d . . .
H32C H 1.766406 0.408552 3.521936 0.037 Uiso 1 1 calc R U .
C33C C 1.8651(5) 0.3140(4) 3.5546(3) 0.0322(12) Uani 1 1 d . . .
H33C H 1.825780 0.300889 3.585052 0.039 Uiso 1 1 calc R U .
C29B C 1.6065(5) 0.5442(4) 2.5931(2) 0.0313(12) Uani 1 1 d . . .
H29B H 1.680488 0.532182 2.602662 0.038 Uiso 1 1 calc R U .
C18C C 1.8920(4) 0.5007(4) 3.3862(2) 0.0278(11) Uani 1 1 d . . .
H18C H 1.960030 0.480858 3.379273 0.033 Uiso 1 1 calc R U .
C35C C 2.0176(5) 0.2923(4) 3.5014(2) 0.0326(13) Uani 1 1 d . . .
H35C H 2.082279 0.264366 3.496715 0.039 Uiso 1 1 calc R U .
C35B C 1.6731(5) 0.6326(4) 2.5157(2) 0.0313(12) Uani 1 1 d . . .
H35B H 1.741674 0.609202 2.524238 0.038 Uiso 1 1 calc R U .
N200 N 1.6581(5) 0.7734(5) 2.9951(2) 0.0498(14) Uani 1 1 d . . .
C29C C 2.0015(5) 0.1989(4) 3.5854(2) 0.0290(12) Uani 1 1 d . . .
H29C H 2.075307 0.187638 3.583770 0.035 Uiso 1 1 calc R U .
C15B C 1.4795(5) 0.9519(4) 2.1900(2) 0.0324(12) Uani 1 1 d . . .
H15B H 1.429164 0.952943 2.216691 0.039 Uiso 1 1 calc R U .
C16A C 1.3024(5) 1.3155(4) 1.2555(2) 0.0348(13) Uani 1 1 d . . .
H16C H 1.382521 1.337320 1.257289 0.042 Uiso 1 1 calc R U .
H16D H 1.264979 1.373720 1.257411 0.042 Uiso 1 1 calc R U .
C26B C 1.5076(5) 0.3345(4) 2.7398(2) 0.0336(13) Uani 1 1 d . . .
H26A H 1.440771 0.286691 2.738832 0.040 Uiso 1 1 calc R U .
H26B H 1.567500 0.298221 2.730162 0.040 Uiso 1 1 calc R U .
C22B C 1.5190(5) 0.4813(4) 2.8175(2) 0.0345(13) Uani 1 1 d . . .
H22B H 1.485442 0.516461 2.789426 0.041 Uiso 1 1 calc R U .
C26C C 1.9786(4) -0.0542(4) 3.7169(2) 0.0270(11) Uani 1 1 d . . .
H26C H 2.042536 -0.075461 3.700890 0.032 Uiso 1 1 calc R U .
H26D H 1.918809 -0.110288 3.710364 0.032 Uiso 1 1 calc R U .
C15A C 1.2554(5) 1.1491(4) 1.1897(2) 0.0344(13) Uani 1 1 d . . .
H15A H 1.284157 1.117226 1.220638 0.041 Uiso 1 1 calc R U .
C12B C 1.6648(5) 0.9731(4) 2.1671(2) 0.0345(13) Uani 1 1 d . . .
H12B H 1.742778 0.989199 2.177862 0.041 Uiso 1 1 calc R U .
C11A C 1.2575(5) 1.2524(4) 1.1980(3) 0.0353(13) Uani 1 1 d . . .
O101 O 1.2279(5) 0.9129(5) 1.0179(3) 0.0810(18) Uani 1 1 d . . .
C22C C 2.0219(5) 0.0711(4) 3.8099(2) 0.0345(13) Uani 1 1 d . . .
H22C H 2.006854 0.122131 3.788192 0.041 Uiso 1 1 calc R U .
C16C C 1.8735(6) 0.6828(4) 3.2771(2) 0.0411(15) Uani 1 1 d . . .
H16E H 1.941534 0.725103 3.272620 0.049 Uiso 1 1 calc R U .
H16F H 1.828533 0.723196 3.298078 0.049 Uiso 1 1 calc R U .
C25C C 2.0392(5) -0.0968(4) 3.8181(2) 0.0340(13) Uani 1 1 d . . .
H25C H 2.036442 -0.161797 3.801411 0.041 Uiso 1 1 calc R U .
C21B C 1.5422(5) 0.3873(4) 2.8009(3) 0.0369(14) Uani 1 1 d . . .
C14A C 1.2116(4) 1.0961(4) 1.1367(2) 0.0325(13) Uani 1 1 d . . .
H14A H 1.213036 1.028415 1.132082 0.039 Uiso 1 1 calc R U .
C11C C 1.8077(5) 0.6442(4) 3.2171(2) 0.0350(13) Uani 1 1 d . . .
C23B C 1.5454(5) 0.5229(4) 2.8754(2) 0.0380(14) Uani 1 1 d . . .
H23B H 1.527629 0.585608 2.885518 0.046 Uiso 1 1 calc R U .
C24C C 2.0683(5) -0.0714(5) 3.8780(3) 0.0384(14) Uani 1 1 d . . .
H24C H 2.083465 -0.120732 3.901100 0.046 Uiso 1 1 calc R U .
C15C C 1.7444(6) 0.7059(4) 3.1853(2) 0.0423(15) Uani 1 1 d . . .
H15C H 1.738742 0.768851 3.202467 0.051 Uiso 1 1 calc R U .
C14B C 1.4402(5) 0.9245(4) 2.1314(2) 0.0365(13) Uani 1 1 d . . .
H14B H 1.362595 0.907645 2.119549 0.044 Uiso 1 1 calc R U .
C17A C 1.3642(8) 1.2164(5) 1.3312(3) 0.0507(19) Uani 1 1 d . . .
C13B C 1.6188(5) 0.9442(5) 2.1092(3) 0.0407(15) Uani 1 1 d . . .
H13B H 1.667647 0.940929 2.081897 0.049 Uiso 1 1 calc R U .
C25A C 1.4312(6) 0.7687(4) 1.8104(2) 0.0405(15) Uani 1 1 d . . .
H25A H 1.484856 0.771623 1.785536 0.049 Uiso 1 1 calc R U .
C21A C 1.3229(6) 0.7188(4) 1.7902(3) 0.0421(15) Uani 1 1 d . . .
C23A C 1.2798(6) 0.7692(5) 1.8857(3) 0.0455(16) Uani 1 1 d . . .
H23A H 1.227240 0.769907 1.911118 0.055 Uiso 1 1 calc R U .
C23C C 2.0528(5) 0.0896(5) 3.8705(3) 0.0398(14) Uani 1 1 d . . .
H23C H 2.057703 0.154139 3.888353 0.048 Uiso 1 1 calc R U .
C24A C 1.4584(6) 0.8135(5) 1.8670(3) 0.0422(15) Uani 1 1 d . . .
H24A H 1.532112 0.844975 1.879954 0.051 Uiso 1 1 calc R U .
C12C C 1.8100(5) 0.5513(4) 3.1890(2) 0.0395(14) Uani 1 1 d . . .
H12C H 1.847852 0.506743 3.208603 0.047 Uiso 1 1 calc R U .
C14C C 1.6912(6) 0.6729(5) 3.1287(3) 0.0433(15) Uani 1 1 d . . .
H14C H 1.649101 0.714423 3.108630 0.052 Uiso 1 1 calc R U .
N100 N 1.1721(6) 0.8358(5) 1.0238(3) 0.076(2) Uani 1 1 d . . .
O102 O 1.0705(5) 0.8177(5) 1.0077(3) 0.096(2) Uani 1 1 d . . .
C13C C 1.7565(6) 0.5244(5) 3.1322(3) 0.0477(16) Uani 1 1 d . . .
H13C H 1.761252 0.461902 3.113961 0.057 Uiso 1 1 calc R U .
C26A C 1.2881(6) 0.6612(4) 1.7296(3) 0.0473(17) Uani 1 1 d . . .
H26E H 1.327187 0.604025 1.727609 0.057 Uiso 1 1 calc R U .
H26F H 1.207636 0.637430 1.723860 0.057 Uiso 1 1 calc R U .
C22A C 1.2453(6) 0.7207(5) 1.8287(3) 0.0451(16) Uani 1 1 d . . .
H22A H 1.171135 0.689974 1.816583 0.054 Uiso 1 1 calc R U .
C12A C 1.2115(6) 1.2937(5) 1.1504(3) 0.0462(16) Uani 1 1 d . . .
H12A H 1.211609 1.361573 1.153461 0.055 Uiso 1 1 calc R U .
C13A C 1.1653(6) 1.2357(5) 1.0983(3) 0.0528(18) Uani 1 1 d . . .
H13A H 1.132447 1.265467 1.067296 0.063 Uiso 1 1 calc R U .
C31A C 1.2811(5) 1.0557(3) 1.44866(15) 0.075(3) Uani 1 1 d G . .
C32A C 1.1845(4) 1.0623(3) 1.47386(17) 0.063(2) Uani 1 1 d G . .
H32A H 1.135460 1.105635 1.461719 0.076 Uiso 1 1 calc R U .
C33A C 1.1613(3) 1.0043(3) 1.51720(16) 0.0349(13) Uani 1 1 d G . .
H33A H 1.096686 1.008721 1.534060 0.042 Uiso 1 1 calc R U .
C34A C 1.2346(3) 0.9396(2) 1.53534(14) 0.0286(12) Uani 1 1 d G . .
C35A C 1.3312(3) 0.9329(3) 1.51015(17) 0.0401(14) Uani 1 1 d G . .
H35A H 1.380266 0.889620 1.522285 0.048 Uiso 1 1 calc R U .
C36A C 1.3544(4) 0.9910(3) 1.46680(17) 0.068(3) Uani 1 1 d G . .
H36A H 1.419041 0.986533 1.449945 0.082 Uiso 1 1 calc R U .
C25B C 1.5956(7) 0.3407(5) 2.8446(3) 0.059(2) Uani 1 1 d . . .
H25B H 1.616029 0.278847 2.835156 0.071 Uiso 1 1 calc R U .
C24B C 1.6187(8) 0.3848(6) 2.9012(3) 0.075(3) Uani 1 1 d . . .
H24B H 1.651691 0.350295 2.929783 0.090 Uiso 1 1 calc R U .
O100 O 1.2308(7) 0.7682(6) 1.0309(5) 0.162(4) Uani 1 1 d . . .
C18A C 1.3662(11) 1.1455(10) 1.3776(5) 0.029(2) Uani 0.5 1 d . . P
C19A C 1.3480(12) 1.1063(9) 1.4053(6) 0.033(3) Uani 0.5 1 d . . P
C19D C 1.2723(10) 1.1324(9) 1.4027(5) 0.024(2) Uani 0.5 1 d . . P
C18D C 1.2980(13) 1.1744(9) 1.3796(5) 0.027(2) Uani 0.5 1 d . . P
O1W O 0.7290(4) 0.0591(4) 0.7141(2) 0.0677(15) Uani 1 1 d . . .

loop_
_atom_site_aniso_label
_atom_site_aniso_U_11
_atom_site_aniso_U_22
_atom_site_aniso_U_33
_atom_site_aniso_U_23
_atom_site_aniso_U_13
_atom_site_aniso_U_12
Ag1 0.0486(3) 0.0615(3) 0.0187(3) 0.0002(2) -0.0014(2) 0.0050(2)
Ag2 0.0340(3) 0.0844(4) 0.0197(3) 0.0036(2) -0.00148(19) 0.0030(2)
Ag3 0.0938(5) 0.0699(4) 0.0211(3) -0.0045(2) -0.0115(3) 0.0212(3)
O27A 0.042(2) 0.041(2) 0.030(2) 0.0113(18) 0.0078(18) 0.0036(19)
O27C 0.026(2) 0.038(2) 0.030(2) 0.0107(17) 0.0024(16) 0.0075(16)
O17C 0.038(2) 0.045(2) 0.031(2) 0.0101(18) 0.0080(18) 0.0181(19)
O17B 0.028(2) 0.053(2) 0.038(2) 0.017(2) 0.0092(18) 0.0109(19)
N1B 0.029(2) 0.030(2) 0.016(2) -0.0006(18) 0.0019(18) 0.0043(19)
N2C 0.028(2) 0.032(2) 0.016(2) 0.0008(18) 0.0018(18) 0.0088(19)
N1C 0.032(3) 0.041(3) 0.021(2) 0.000(2) 0.0000(19) -0.006(2)
O17A 0.062(3) 0.045(3) 0.041(3) 0.007(2) -0.022(2) 0.011(2)
N2B 0.038(3) 0.034(3) 0.021(2) 0.002(2) -0.002(2) -0.001(2)
O27B 0.035(3) 0.057(3) 0.051(3) 0.019(2) 0.003(2) -0.003(2)
N11B 0.037(3) 0.046(3) 0.017(2) 0.000(2) 0.003(2) 0.003(2)
O200 0.056(3) 0.057(3) 0.034(3) 0.000(2) 0.013(2) 0.005(2)
O201 0.061(3) 0.048(3) 0.057(3) 0.001(2) -0.008(2) -0.005(2)
N2A 0.052(3) 0.030(2) 0.025(3) 0.002(2) -0.009(2) 0.014(2)
N11C 0.064(4) 0.049(3) 0.020(3) 0.005(2) -0.005(2) 0.008(3)
N1A 0.042(3) 0.059(3) 0.025(3) -0.007(2) 0.017(2) -0.018(3)
N10K 0.030(3) 0.057(3) 0.023(3) 0.003(2) -0.002(2) 0.007(2)
N11A 0.040(3) 0.058(3) 0.021(3) 0.001(2) -0.003(2) 0.008(2)
N21A 0.048(3) 0.046(3) 0.022(3) 0.004(2) -0.006(2) 0.007(2)
C18B 0.026(3) 0.029(3) 0.016(3) -0.002(2) -0.003(2) 0.000(2)
C17B 0.023(3) 0.028(3) 0.021(3) -0.004(2) 0.003(2) -0.002(2)
C29A 0.027(3) 0.025(3) 0.013(2) -0.001(2) 0.002(2) 0.001(2)
C27A 0.037(3) 0.025(3) 0.018(3) -0.002(2) -0.008(2) 0.001(2)
C28A 0.022(3) 0.026(3) 0.023(3) 0.001(2) 0.002(2) 0.003(2)
C11B 0.027(3) 0.028(3) 0.021(3) 0.001(2) -0.002(2) 0.003(2)
C34B 0.047(3) 0.022(3) 0.025(3) -0.004(2) 0.013(3) 0.000(2)
C28B 0.037(3) 0.034(3) 0.018(3) -0.002(2) 0.007(2) -0.002(2)
C28C 0.026(3) 0.024(3) 0.024(3) -0.003(2) -0.008(2) 0.003(2)
C31B 0.028(3) 0.025(3) 0.023(3) -0.003(2) 0.005(2) -0.007(2)
C16B 0.028(3) 0.024(3) 0.023(3) 0.001(2) 0.001(2) 0.003(2)
C34C 0.029(3) 0.023(3) 0.028(3) -0.002(2) -0.011(2) -0.002(2)
C27C 0.021(3) 0.030(3) 0.026(3) 0.001(2) -0.005(2) 0.004(2)
C36C 0.027(3) 0.027(3) 0.034(3) -0.002(2) -0.005(2) -0.004(2)
C36B 0.033(3) 0.030(3) 0.023(3) -0.003(2) 0.008(2) -0.001(2)
C33B 0.031(3) 0.039(3) 0.027(3) -0.001(2) 0.011(2) -0.002(2)
C21C 0.015(2) 0.050(3) 0.019(3) 0.008(2) 0.001(2) 0.001(2)
C19C 0.031(3) 0.019(2) 0.025(3) -0.006(2) -0.007(2) -0.002(2)
C19B 0.028(3) 0.036(3) 0.021(3) -0.001(2) -0.001(2) 0.005(2)
N21B 0.087(5) 0.051(3) 0.024(3) 0.000(2) -0.010(3) 0.020(3)
O202 0.052(3) 0.126(5) 0.058(3) 0.042(3) 0.019(3) 0.020(3)
C31C 0.029(3) 0.022(3) 0.032(3) -0.001(2) -0.011(2) -0.003(2)
C17C 0.033(3) 0.028(3) 0.015(3) -0.006(2) -0.004(2) 0.002(2)
C32B 0.028(3) 0.032(3) 0.032(3) 0.000(2) 0.003(2) 0.000(2)
C27B 0.038(3) 0.034(3) 0.021(3) 0.001(2) 0.001(2) -0.008(3)
C32C 0.031(3) 0.019(3) 0.039(3) 0.000(2) -0.005(2) 0.003(2)
C33C 0.031(3) 0.031(3) 0.031(3) 0.001(2) -0.001(2) 0.002(2)
C29B 0.036(3) 0.026(3) 0.028(3) -0.009(2) 0.003(2) 0.002(2)
C18C 0.028(3) 0.023(3) 0.029(3) 0.002(2) -0.002(2) 0.001(2)
C35C 0.028(3) 0.029(3) 0.036(3) 0.003(2) -0.007(2) 0.003(2)
C35B 0.033(3) 0.030(3) 0.030(3) -0.001(2) 0.006(2) 0.003(2)
N200 0.059(4) 0.069(4) 0.022(3) -0.001(3) 0.010(3) 0.013(3)
C29C 0.030(3) 0.026(3) 0.029(3) 0.003(2) -0.005(2) 0.007(2)
C15B 0.032(3) 0.046(3) 0.018(3) 0.002(2) 0.006(2) -0.001(3)
C16A 0.028(3) 0.037(3) 0.037(3) -0.001(3) 0.003(2) 0.003(2)
C26B 0.045(3) 0.031(3) 0.021(3) 0.004(2) -0.002(2) 0.001(3)
C22B 0.040(3) 0.039(3) 0.023(3) 0.006(2) 0.001(2) 0.005(3)
C26C 0.024(3) 0.031(3) 0.024(3) 0.005(2) 0.000(2) 0.003(2)
C15A 0.027(3) 0.051(4) 0.027(3) 0.008(3) 0.004(2) 0.010(3)
C12B 0.025(3) 0.052(4) 0.025(3) 0.001(3) 0.002(2) 0.004(3)
C11A 0.026(3) 0.046(3) 0.033(3) 0.007(3) 0.001(2) 0.004(3)
O101 0.069(4) 0.083(4) 0.085(4) 0.009(4) -0.017(3) 0.022(3)
C22C 0.031(3) 0.040(3) 0.027(3) 0.004(3) -0.003(2) -0.004(2)
C16C 0.057(4) 0.040(3) 0.022(3) 0.004(3) 0.002(3) -0.008(3)
C25C 0.030(3) 0.045(3) 0.029(3) 0.010(3) 0.002(2) 0.012(3)
C21B 0.046(4) 0.038(3) 0.028(3) 0.009(3) 0.007(3) 0.004(3)
C14A 0.025(3) 0.045(3) 0.024(3) 0.004(3) -0.002(2) 0.001(2)
C11C 0.043(3) 0.037(3) 0.021(3) 0.005(2) 0.006(2) -0.009(3)
C23B 0.055(4) 0.031(3) 0.022(3) -0.002(2) -0.004(3) 0.003(3)
C24C 0.035(3) 0.059(4) 0.027(3) 0.019(3) 0.006(3) 0.016(3)
C15C 0.071(5) 0.030(3) 0.023(3) 0.002(2) 0.011(3) -0.008(3)
C14B 0.025(3) 0.050(4) 0.030(3) 0.002(3) 0.002(2) -0.004(3)
C17A 0.082(6) 0.037(4) 0.022(3) 0.004(3) -0.005(3) -0.017(4)
C13B 0.029(3) 0.067(4) 0.025(3) -0.002(3) 0.007(2) 0.007(3)
C25A 0.054(4) 0.040(3) 0.021(3) 0.004(3) -0.005(3) -0.003(3)
C21A 0.063(4) 0.026(3) 0.034(4) 0.004(3) -0.010(3) 0.015(3)
C23A 0.055(4) 0.044(4) 0.036(4) 0.008(3) -0.001(3) 0.012(3)
C23C 0.037(3) 0.047(4) 0.030(3) -0.002(3) 0.001(3) 0.000(3)
C24A 0.049(4) 0.049(4) 0.024(3) 0.005(3) -0.004(3) -0.002(3)
C12C 0.051(4) 0.039(3) 0.022(3) 0.001(3) -0.003(3) -0.001(3)
C14C 0.062(4) 0.044(4) 0.023(3) 0.008(3) 0.004(3) 0.006(3)
N100 0.065(5) 0.055(4) 0.087(5) -0.006(4) -0.049(4) 0.018(4)
O102 0.065(4) 0.132(6) 0.090(5) 0.025(4) -0.013(3) 0.037(4)
C13C 0.065(5) 0.043(4) 0.029(3) -0.004(3) -0.005(3) 0.006(3)
C26A 0.078(5) 0.031(3) 0.028(3) 0.006(3) -0.012(3) 0.012(3)
C22A 0.051(4) 0.043(4) 0.038(4) 0.002(3) -0.011(3) 0.015(3)
C12A 0.056(4) 0.052(4) 0.030(4) 0.011(3) 0.001(3) 0.010(3)
C13A 0.059(4) 0.066(5) 0.036(4) 0.019(3) 0.001(3) 0.015(4)
C31A 0.155(9) 0.038(4) 0.016(3) -0.001(3) 0.017(4) -0.045(5)
C32A 0.126(7) 0.028(3) 0.021(3) 0.001(3) -0.016(4) -0.006(4)
C33A 0.052(4) 0.027(3) 0.019(3) 0.000(2) -0.006(2) -0.001(3)
C34A 0.043(3) 0.023(3) 0.017(3) -0.004(2) 0.006(2) -0.002(2)
C35A 0.051(4) 0.038(3) 0.028(3) -0.006(3) 0.016(3) -0.009(3)
C36A 0.099(6) 0.060(5) 0.033(4) -0.017(4) 0.034(4) -0.040(5)
C25B 0.096(6) 0.050(4) 0.031(4) 0.004(3) -0.010(4) 0.032(4)
C24B 0.134(8) 0.065(5) 0.027(4) 0.011(4) -0.011(4) 0.041(5)
O100 0.101(6) 0.096(6) 0.281(12) 0.091(7) -0.036(7) 0.005(5)
C18A 0.029(7) 0.034(7) 0.019(6) -0.003(5) -0.007(5) 0.005(6)
C19A 0.030(8) 0.035(7) 0.029(7) 0.008(6) 0.001(5) -0.009(6)
C19D 0.028(7) 0.029(6) 0.015(6) 0.005(5) 0.002(5) 0.002(5)
C18D 0.040(8) 0.030(6) 0.008(6) -0.009(5) 0.005(5) 0.000(6)
O1W 0.029(2) 0.124(5) 0.045(3) -0.012(3) 0.002(2) 0.016(3)

loop_
_atom_type_symbol
_atom_type_description
_atom_type_scat_dispersion_real
_atom_type_scat_dispersion_imag
_atom_type_scat_source
C C 0.0033 0.0016 'International Tables Vol C Tables 4.2.6.8 and 6.1.1.4'
H H 0.0000 0.0000 'International Tables Vol C Tables 4.2.6.8 and 6.1.1.4'
Ag Ag -0.8971 1.1015 'International Tables Vol C Tables 4.2.6.8 and 6.1.1.4'
N N 0.0061 0.0033 'International Tables Vol C Tables 4.2.6.8 and 6.1.1.4'
O O 0.0106 0.0060 'International Tables Vol C Tables 4.2.6.8 and 6.1.1.4'

loop_
_geom_angle_atom_site_label_1
_geom_angle_atom_site_label_2
_geom_angle_atom_site_label_3
_geom_angle
_geom_angle_site_symmetry_1
_geom_angle_site_symmetry_3
N11B Ag1 N21A 173.15(18) . .
N10K Ag2 N11A 165.8(2) 1_462 .
N10K Ag2 O101 95.83(19) 1_462 .
N11A Ag2 O101 96.24(19) . .
N10K Ag2 Ag2 83.49(13) 1_462 2_777
N11A Ag2 Ag2 103.01(14) . 2_777
O101 Ag2 Ag2 94.63(16) . 2_777
N11C Ag3 N21B 167.4(2) . .
C17B N1B C16B 122.3(4) . .
C17B N1B H1B 118.9 . .
C16B N1B H1B 118.9 . .
C27C N2C C26C 122.8(4) . .
C27C N2C H2C 118.6 . .
C26C N2C H2C 118.6 . .
C17C N1C C16C 122.6(5) . .
C17C N1C H1C 118.7 . .
C16C N1C H1C 118.7 . .
C27B N2B C26B 120.5(5) . .
C27B N2B H2B 119.8 . .
C26B N2B H2B 119.8 . .
C13B N11B C14B 115.5(5) . .
C13B N11B Ag1 122.4(4) . .
C14B N11B Ag1 122.0(4) . .
C27A N2A C26A 121.3(6) . .
C27A N2A H2A 119.4 . .
C26A N2A H2A 119.4 . .
C13C N11C C14C 116.9(5) . .
C13C N11C Ag3 120.9(4) . .
C14C N11C Ag3 121.4(4) . .
C17A N1A C16A 122.0(5) . .
C17A N1A H1A 119.0 . .
C16A N1A H1A 119.0 . .
C24C N10K C23C 117.4(5) . .
C24C N10K Ag2 122.7(4) . 1_648
C23C N10K Ag2 119.9(4) . 1_648
C13A N11A C14A 117.3(5) . .
C13A N11A Ag2 117.7(4) . .
C14A N11A Ag2 124.1(4) . .
C23A N21A C24A 117.1(5) . .
C23A N21A Ag1 120.7(4) . .
C24A N21A Ag1 121.9(4) . .
C19B C18B C17B 120.2(5) . .
C19B C18B H18B 119.9 . .
C17B C18B H18B 119.9 . .
O17B C17B N1B 121.9(5) . .
O17B C17B C18B 121.9(5) . .
N1B C17B C18B 116.2(4) . .
C28A C29A C34A 126.4(4) . .
C28A C29A H29A 116.8 . .
C34A C29A H29A 116.8 . .
O27A C27A N2A 122.3(5) . .
O27A C27A C28A 123.4(5) . .
N2A C27A C28A 114.3(5) . .
C29A C28A C27A 120.1(5) . .
C29A C28A H28A 120.0 . .
C27A C28A H28A 120.0 . .
C12B C11B C15B 116.4(5) . .
C12B C11B C16B 120.9(5) . .
C15B C11B C16B 122.6(5) . .
C33B C34B C35B 117.7(5) . .
C33B C34B C29B 123.8(5) . .
C35B C34B C29B 118.5(5) . .
C29B C28B C27B 119.8(5) . .
C29B C28B H28B 120.1 . .
C27B C28B H28B 120.1 . .
C29C C28C C27C 120.6(5) . .
C29C C28C H28C 119.7 . .
C27C C28C H28C 119.7 . .
C36B C31B C32B 117.5(5) . .
C36B C31B C19B 123.6(5) . .
C32B C31B C19B 118.9(5) . .
N1B C16B C11B 113.9(4) . .
N1B C16B H16A 108.8 . .
C11B C16B H16A 108.8 . .
N1B C16B H16B 108.8 . .
C11B C16B H16B 108.8 . .
H16A C16B H16B 107.7 . .
C33C C34C C35C 117.9(5) . .
C33C C34C C29C 123.5(5) . .
C35C C34C C29C 118.5(5) . .
O27C C27C N2C 122.3(5) . .
O27C C27C C28C 122.1(5) . .
N2C C27C C28C 115.5(4) . .
C31C C36C C35C 120.2(6) . .
C31C C36C H36C 119.9 . .
C35C C36C H36C 119.9 . .
C31B C36B C35B 121.1(5) . .
C31B C36B H36B 119.5 . .
C35B C36B H36B 119.5 . .
C34B C33B C32B 120.6(5) . .
C34B C33B H33B 119.7 . .
C32B C33B H33B 119.7 . .
C22C C21C C25C 117.0(5) . .
C22C C21C C26C 124.3(5) . .
C25C C21C C26C 118.7(5) . .
C18C C19C C31C 126.7(5) . .
C18C C19C H19C 116.7 . .
C31C C19C H19C 116.7 . .
C18B C19B C31B 127.7(5) . .
C18B C19B H19B 116.2 . .
C31B C19B H19B 116.2 . .
C24B N21B C23B 116.4(6) . .
C24B N21B Ag3 121.6(4) . .
C23B N21B Ag3 121.9(4) . .
C36C C31C C32C 118.3(5) . .
C36C C31C C19C 121.9(5) . .
C32C C31C C19C 119.8(5) . .
O17C C17C N1C 121.4(5) . .
O17C C17C C18C 123.5(5) . .
N1C C17C C18C 115.0(5) . .
C33B C32B C31B 122.0(5) . .
C33B C32B H32B 119.0 . .
C31B C32B H32B 119.0 . .
O27B C27B N2B 122.0(5) . .
O27B C27B C28B 123.2(5) . .
N2B C27B C28B 114.8(5) . .
C33C C32C C31C 121.7(5) . .
C33C C32C H32C 119.2 . .
C31C C32C H32C 119.2 . .
C32C C33C C34C 120.2(5) . .
C32C C33C H33C 119.9 . .
C34C C33C H33C 119.9 . .
C28B C29B C34B 127.3(5) . .
C28B C29B H29B 116.4 . .
C34B C29B H29B 116.4 . .
C19C C18C C17C 121.0(5) . .
C19C C18C H18C 119.5 . .
C17C C18C H18C 119.5 . .
C34C C35C C36C 121.6(5) . .
C34C C35C H35C 119.2 . .
C36C C35C H35C 119.2 . .
C36B C35B C34B 121.2(5) . .
C36B C35B H35B 119.4 . .
C34B C35B H35B 119.4 . .
O200 N200 O202 120.2(7) . .
O200 N200 O201 119.8(6) . .
O202 N200 O201 119.9(6) . .
C28C C29C C34C 128.6(5) . .
C28C C29C H29C 115.7 . .
C34C C29C H29C 115.7 . .
C14B C15B C11B 119.6(5) . .
C14B C15B H15B 120.2 . .
C11B C15B H15B 120.2 . .
N1A C16A C11A 113.3(5) . .
N1A C16A H16C 108.9 . .
C11A C16A H16C 108.9 . .
N1A C16A H16D 108.9 . .
C11A C16A H16D 108.9 . .
H16C C16A H16D 107.7 . .
C21B C26B N2B 114.9(5) . .
C21B C26B H26A 108.5 . .
N2B C26B H26A 108.5 . .
C21B C26B H26B 108.5 . .
N2B C26B H26B 108.5 . .
H26A C26B H26B 107.5 . .
C23B C22B C21B 120.3(5) . .
C23B C22B H22B 119.9 . .
C21B C22B H22B 119.9 . .
N2C C26C C21C 114.2(4) . .
N2C C26C H26C 108.7 . .
C21C C26C H26C 108.7 . .
N2C C26C H26D 108.7 . .
C21C C26C H26D 108.7 . .
H26C C26C H26D 107.6 . .
C14A C15A C11A 120.3(5) . .
C14A C15A H15A 119.8 . .
C11A C15A H15A 119.8 . .
C13B C12B C11B 120.4(5) . .
C13B C12B H12B 119.8 . .
C11B C12B H12B 119.8 . .
C15A C11A C12A 116.2(6) . .
C15A C11A C16A 123.3(5) . .
C12A C11A C16A 120.4(5) . .
N100 O101 Ag2 117.0(5) . .
C21C C22C C23C 119.2(5) . .
C21C C22C H22C 120.4 . .
C23C C22C H22C 120.4 . .
N1C C16C C11C 114.6(5) . .
N1C C16C H16E 108.6 . .
C11C C16C H16E 108.6 . .
N1C C16C H16F 108.6 . .
C11C C16C H16F 108.6 . .
H16E C16C H16F 107.6 . .
C24C C25C C21C 119.6(6) . .
C24C C25C H25C 120.2 . .
C21C C25C H25C 120.2 . .
C22B C21B C25B 116.7(6) . .
C22B C21B C26B 123.1(5) . .
C25B C21B C26B 120.1(5) . .
N11A C14A C15A 122.9(6) . .
N11A C14A H14A 118.6 . .
C15A C14A H14A 118.6 . .
C12C C11C C15C 116.4(5) . .
C12C C11C C16C 123.4(5) . .
C15C C11C C16C 120.1(5) . .
N21B C23B C22B 122.8(6) . .
N21B C23B H23B 118.6 . .
C22B C23B H23B 118.6 . .
N10K C24C C25C 123.0(5) . .
N10K C24C H24C 118.5 . .
C25C C24C H24C 118.5 . .
C14C C15C C11C 120.0(6) . .
C14C C15C H15C 120.0 . .
C11C C15C H15C 120.0 . .
C15B C14B N11B 124.2(5) . .
C15B C14B H14B 117.9 . .
N11B C14B H14B 117.9 . .
O17A C17A N1A 123.0(6) . .
O17A C17A C18A 102.6(8) . .
N1A C17A C18A 134.2(9) . .
O17A C17A C18D 138.1(8) . .
N1A C17A C18D 98.9(8) . .
C18A C17A C18D 36.0(6) . .
N11B C13B C12B 123.9(5) . .
N11B C13B H13B 118.1 . .
C12B C13B H13B 118.1 . .
C21A C25A C24A 119.5(6) . .
C21A C25A H25A 120.3 . .
C24A C25A H25A 120.3 . .
C25A C21A C22A 117.4(6) . .
C25A C21A C26A 122.9(6) . .
C22A C21A C26A 119.6(6) . .
N21A C23A C22A 122.7(7) . .
N21A C23A H23A 118.7 . .
C22A C23A H23A 118.7 . .
N10K C23C C22C 123.8(6) . .
N10K C23C H23C 118.1 . .
C22C C23C H23C 118.1 . .
N21A C24A C25A 123.9(6) . .
N21A C24A H24A 118.0 . .
C25A C24A H24A 118.0 . .
C11C C12C C13C 120.1(6) . .
C11C C12C H12C 119.9 . .
C13C C12C H12C 119.9 . .
N11C C14C C15C 122.8(6) . .
N11C C14C H14C 118.6 . .
C15C C14C H14C 118.6 . .
O101 N100 O100 112.5(8) . .
O101 N100 O102 122.9(7) . .
O100 N100 O102 121.3(8) . .
N11C C13C C12C 123.6(6) . .
N11C C13C H13C 118.2 . .
C12C C13C H13C 118.2 . .
N2A C26A C21A 114.4(5) . .
N2A C26A H26E 108.7 . .
C21A C26A H26E 108.7 . .
N2A C26A H26F 108.7 . .
C21A C26A H26F 108.7 . .
H26E C26A H26F 107.6 . .
C23A C22A C21A 119.4(6) . .
C23A C22A H22A 120.3 . .
C21A C22A H22A 120.3 . .
C11A C12A C13A 120.8(6) . .
C11A C12A H12A 119.6 . .
C13A C12A H12A 119.6 . .
N11A C13A C12A 122.4(6) . .
N11A C13A H13A 118.8 . .
C12A C13A H13A 118.8 . .
C32A C31A C36A 120.0 . .
C32A C31A C19A 140.1(6) . .
C36A C31A C19A 99.7(6) . .
C32A C31A C19D 102.5(5) . .
C36A C31A C19D 137.5(6) . .
C19A C31A C19D 38.1(6) . .
C31A C32A C33A 120.0 . .
C31A C32A H32A 120.0 . .
C33A C32A H32A 120.0 . .
C32A C33A C34A 120.0 . .
C32A C33A H33A 120.0 . .
C34A C33A H33A 120.0 . .
C35A C34A C33A 120.0 . .
C35A C34A C29A 121.7(3) . .
C33A C34A C29A 118.3(3) . .
C36A C35A C34A 120.0 . .
C36A C35A H35A 120.0 . .
C34A C35A H35A 120.0 . .
C35A C36A C31A 120.0 . .
C35A C36A H36A 120.0 . .
C31A C36A H36A 120.0 . .
C24B C25B C21B 120.5(6) . .
C24B C25B H25B 119.7 . .
C21B C25B H25B 119.7 . .
N21B C24B C25B 123.2(6) . .
N21B C24B H24B 118.4 . .
C25B C24B H24B 118.4 . .
C19A C18A C18D 89.7(17) . .
C19A C18A C19D 49.1(11) . .
C18D C18A C19D 41.0(10) . .
C19A C18A C17A 164.8(18) . .
C18D C18A C17A 75.3(15) . .
C19D C18A C17A 115.7(14) . .
C18A C19A C19D 88.2(15) . .
C18A C19A C18D 46.6(10) . .
C19D C19A C18D 41.9(9) . .
C18A C19A C31A 160.9(18) . .
C19D C19A C31A 72.7(13) . .
C18D C19A C31A 114.4(14) . .
C18D C19D C19A 87.8(15) . .
C18D C19D C18A 45.5(11) . .
C19A C19D C18A 42.7(9) . .
C18D C19D C31A 156.1(17) . .
C19A C19D C31A 69.2(13) . .
C18A C19D C31A 111.9(12) . .
C19D C18D C18A 93.5(17) . .
C19D C18D C19A 50.3(11) . .
C18A C18D C19A 43.6(10) . .
C19D C18D C17A 159.5(16) . .
C18A C18D C17A 68.7(14) . .
C19A C18D C17A 112.3(14) . .

loop_
_geom_bond_atom_site_label_1
_geom_bond_atom_site_label_2
_geom_bond_distance
_geom_bond_site_symmetry_2
Ag1 N11B 2.169(5) .
Ag1 N21A 2.184(5) .
Ag2 N10K 2.199(5) 1_462
Ag2 N11A 2.210(5) .
Ag2 O101 2.584(6) .
Ag2 Ag2 3.1551(10) 2_777
Ag3 N11C 2.163(5) .
Ag3 N21B 2.158(5) .
O27A C27A 1.232(7) .
O27C C27C 1.240(6) .
O17C C17C 1.227(6) .
O17B C17B 1.237(6) .
N1B C17B 1.344(6) .
N1B C16B 1.472(6) .
N1B H1B 0.8600 .
N2C C27C 1.340(7) .
N2C C26C 1.459(6) .
N2C H2C 0.8600 .
N1C C17C 1.354(7) .
N1C C16C 1.450(7) .
N1C H1C 0.8600 .
O17A C17A 1.216(9) .
N2B C27B 1.339(7) .
N2B C26B 1.456(6) .
N2B H2B 0.8600 .
O27B C27B 1.231(7) .
N11B C13B 1.343(7) .
N11B C14B 1.356(7) .
O200 N200 1.243(7) .
O201 N200 1.296(8) .
N2A C27A 1.338(7) .
N2A C26A 1.464(7) .
N2A H2A 0.8600 .
N11C C13C 1.349(8) .
N11C C14C 1.338(8) .
N1A C17A 1.328(9) .
N1A C16A 1.450(7) .
N1A H1A 0.8600 .
N10K C24C 1.332(8) .
N10K C23C 1.328(8) .
N11A C13A 1.348(9) .
N11A C14A 1.349(7) .
N21A C23A 1.337(8) .
N21A C24A 1.341(8) .
C18B C19B 1.327(7) .
C18B C17B 1.471(7) .
C18B H18B 0.9300 .
C29A C28A 1.329(7) .
C29A C34A 1.481(5) .
C29A H29A 0.9300 .
C27A C28A 1.486(7) .
C28A H28A 0.9300 .
C11B C12B 1.387(7) .
C11B C15B 1.400(8) .
C11B C16B 1.501(7) .
C34B C33B 1.401(8) .
C34B C35B 1.408(8) .
C34B C29B 1.444(7) .
C28B C29B 1.361(8) .
C28B C27B 1.481(8) .
C28B H28B 0.9300 .
C28C C29C 1.329(8) .
C28C C27C 1.484(7) .
C28C H28C 0.9300 .
C31B C36B 1.389(8) .
C31B C32B 1.407(7) .
C31B C19B 1.471(7) .
C16B H16A 0.9700 .
C16B H16B 0.9700 .
C34C C33C 1.391(8) .
C34C C35C 1.408(8) .
C34C C29C 1.462(7) .
C36C C31C 1.393(8) .
C36C C35C 1.378(7) .
C36C H36C 0.9300 .
C36B C35B 1.388(7) .
C36B H36B 0.9300 .
C33B C32B 1.376(8) .
C33B H33B 0.9300 .
C21C C22C 1.379(8) .
C21C C25C 1.404(7) .
C21C C26C 1.514(7) .
C19C C18C 1.336(7) .
C19C C31C 1.477(7) .
C19C H19C 0.9300 .
C19B H19B 0.9300 .
N21B C24B 1.360(9) .
N21B C23B 1.345(7) .
O202 N200 1.259(7) .
C31C C32C 1.395(8) .
C17C C18C 1.472(7) .
C32B H32B 0.9300 .
C32C C33C 1.385(7) .
C32C H32C 0.9300 .
C33C H33C 0.9300 .
C29B H29B 0.9300 .
C18C H18C 0.9300 .
C35C H35C 0.9300 .
C35B H35B 0.9300 .
C29C H29C 0.9300 .
C15B C14B 1.369(8) .
C15B H15B 0.9300 .
C16A C11A 1.499(8) .
C16A H16C 0.9700 .
C16A H16D 0.9700 .
C26B C21B 1.499(8) .
C26B H26A 0.9700 .
C26B H26B 0.9700 .
C22B C23B 1.379(8) .
C22B C21B 1.386(8) .
C22B H22B 0.9300 .
C26C H26C 0.9700 .
C26C H26D 0.9700 .
C15A C14A 1.358(8) .
C15A C11A 1.411(8) .
C15A H15A 0.9300 .
C12B C13B 1.373(8) .
C12B H12B 0.9300 .
C11A C12A 1.376(8) .
O101 N100 1.214(9) .
C22C C23C 1.388(8) .
C22C H22C 0.9300 .
C16C C11C 1.503(8) .
C16C H16E 0.9700 .
C16C H16F 0.9700 .
C25C C24C 1.380(8) .
C25C H25C 0.9300 .
C21B C25B 1.382(8) .
C14A H14A 0.9300 .
C11C C12C 1.378(8) .
C11C C15C 1.411(8) .
C23B H23B 0.9300 .
C24C H24C 0.9300 .
C15C C14C 1.377(8) .
C15C H15C 0.9300 .
C14B H14B 0.9300 .
C17A C18A 1.532(16) .
C17A C18D 1.591(16) .
C13B H13B 0.9300 .
C25A C21A 1.387(9) .
C25A C24A 1.366(8) .
C25A H25A 0.9300 .
C21A C22A 1.388(9) .
C21A C26A 1.511(8) .
C23A C22A 1.395(9) .
C23A H23A 0.9300 .
C23C H23C 0.9300 .
C24A H24A 0.9300 .
C12C C13C 1.371(8) .
C12C H12C 0.9300 .
C14C H14C 0.9300 .
N100 O100 1.252(9) .
N100 O102 1.215(9) .
C13C H13C 0.9300 .
C26A H26E 0.9700 .
C26A H26F 0.9700 .
C22A H22A 0.9300 .
C12A C13A 1.375(9) .
C12A H12A 0.9300 .
C13A H13A 0.9300 .
C31A C32A 1.3900 .
C31A C36A 1.3900 .
C31A C19A 1.550(15) .
C31A C19D 1.583(14) .
C32A C33A 1.3900 .
C32A H32A 0.9300 .
C33A C34A 1.3900 .
C33A H33A 0.9300 .
C34A C35A 1.3900 .
C35A C36A 1.3900 .
C35A H35A 0.9300 .
C36A H36A 0.9300 .
C25B C24B 1.361(10) .
C25B H25B 0.9300 .
C24B H24B 0.9300 .
C18A C19A 0.917(14) .
C18A C18D 0.966(14) .
C18A C19D 1.351(18) .
C19A C19D 1.022(15) .
C19A C18D 1.329(18) .
C19D C18D 0.889(13) .
